data_7015853
loop_
_publ_author_name
'Batchelor, Luke J.'
'Sander, Mario'
'Tuna, Floriana'
'Helliwell, Madeleine'
'Moro, Fabrizio'
'van Slageren, Joris'
'Burzur\'i, Enrique'
'Montero, Oscar'
'Evangelisti, Marco'
'Luis, Fernando'
'McInnes, Eric J. L.'

_publ_section_title
;
 Chromium(iii) stars and butterflies: synthesis, structural and
 magnetic studies of tetrametallic clusters.
;
_journal_issue 19
_journal_name_full 'Dalton transactions (Cambridge, England : 2003)'
_journal_page_first 5278
_journal_page_last 5284
_journal_paper_doi 10.1039/c1dt10172b
_journal_volume 40
_journal_year 2011
_chemical_formula_moiety '2(C20 H16 Cl2 Cr N4), (C4 H6 Cl8 Cr2 N2)'
_chemical_formula_sum 'C44 H38 Cl12 Cr4 N10'
_chemical_formula_weight 1340.24
_chemical_name_common '[CrCl2(bpy)2]2[Cr2Cl8(MeCN)2]'
_chemical_name_systematic
;
?
;
_space_group_IT_number 2
_symmetry_cell_setting triclinic
_symmetry_space_group_name_Hall '-P 1'
_symmetry_space_group_name_H-M 'P -1'
_atom_sites_solution_hydrogens geom
_atom_sites_solution_primary direct
_atom_sites_solution_secondary difmap
_audit_creation_method SHELXL-97
_cell_angle_alpha 67.596(5)
_cell_angle_beta 88.605(5)
_cell_angle_gamma 75.836(5)
_cell_formula_units_Z 1
_cell_length_a 9.7320(6)
_cell_length_b 11.9168(7)
_cell_length_c 12.3731(7)
_cell_measurement_reflns_used 6011
_cell_measurement_temperature 100(2)
_cell_measurement_theta_max 28.5831
_cell_measurement_theta_min 3.0763
_cell_volume 1282.51(14)
_computing_cell_refinement
;
CrysAlisPro, Oxford Diffraction Ltd.,
Version 1.171.33.52 (release 06-11-2009 CrysAlis171 .NET)
(compiled Nov 6 2009,16:24:50)
;
_computing_data_collection
;
CrysAlisPro, Oxford Diffraction Ltd.,
Version 1.171.33.52 (release 06-11-2009 CrysAlis171 .NET)
(compiled Nov 6 2009,16:24:50)
;
_computing_data_reduction
;
CrysAlisPro, Oxford Diffraction Ltd.,
Version 1.171.33.52 (release 06-11-2009 CrysAlis171 .NET)
(compiled Nov 6 2009,16:24:50)
;
_computing_molecular_graphics 'SHELXL-97 (Sheldrick, 1997)'
_computing_publication_material 'SHELXL-97 (Sheldrick, 1997)'
_computing_structure_refinement 'SHELXL-97 (Sheldrick, 1997)'
_computing_structure_solution 'SHELXS-97 (Sheldrick, 1990)'
_diffrn_ambient_temperature 100(2)
_diffrn_detector_area_resol_mean 8.3367
_diffrn_measured_fraction_theta_full 0.998
_diffrn_measured_fraction_theta_max 0.998
_diffrn_measurement_device_type 'Xcalibur, Sapphire2, large Be window'
_diffrn_measurement_method 'phi and omega'
_diffrn_radiation_monochromator graphite
_diffrn_radiation_source 'Enhance (Mo) X-ray Source'
_diffrn_radiation_type MoK\a
_diffrn_radiation_wavelength 0.71073
_diffrn_reflns_av_R_equivalents 0.0319
_diffrn_reflns_av_sigmaI/netI 0.0357
_diffrn_reflns_limit_h_max 12
_diffrn_reflns_limit_h_min -9
_diffrn_reflns_limit_k_max 14
_diffrn_reflns_limit_k_min -11
_diffrn_reflns_limit_l_max 15
_diffrn_reflns_limit_l_min -15
_diffrn_reflns_number 8346
_diffrn_reflns_theta_full 26.37
_diffrn_reflns_theta_max 26.37
_diffrn_reflns_theta_min 3.08
_exptl_absorpt_coefficient_mu 1.496
_exptl_absorpt_correction_T_max 1.00000
_exptl_absorpt_correction_T_min 0.71367
_exptl_absorpt_correction_type multi-scan
_exptl_absorpt_process_details
;
Empirical absorption correction using spherical harmonics,
implemented in SCALE3 ABSPACK scaling algorithm.
;
_exptl_crystal_colour red
_exptl_crystal_density_diffrn 1.735
_exptl_crystal_density_method 'not measured'
_exptl_crystal_description block
_exptl_crystal_F_000 672
_exptl_crystal_size_max 0.80
_exptl_crystal_size_mid 0.60
_exptl_crystal_size_min 0.50
_refine_diff_density_max 0.574
_refine_diff_density_min -0.942
_refine_diff_density_rms 0.106
_refine_ls_extinction_method none
_refine_ls_goodness_of_fit_ref 1.009
_refine_ls_hydrogen_treatment constr
_refine_ls_matrix_type full
_refine_ls_number_parameters 316
_refine_ls_number_reflns 5237
_refine_ls_number_restraints 0
_refine_ls_restrained_S_all 1.009
_refine_ls_R_factor_all 0.0460
_refine_ls_R_factor_gt 0.0367
_refine_ls_shift/su_max 0.001
_refine_ls_shift/su_mean 0.000
_refine_ls_structure_factor_coef Fsqd
_refine_ls_weighting_details 'calc w=1/[\s^2^(Fo^2^)+(0.0707P)^2^+0.0000P] where P=(Fo^2^+2Fc^2^)/3'
_refine_ls_weighting_scheme calc
_refine_ls_wR_factor_gt 0.0986
_refine_ls_wR_factor_ref 0.1015
_reflns_number_gt 4202
_reflns_number_total 5237
_reflns_threshold_expression >2sigma(I)
_cod_data_source_file c1dt10172b.txt
_cod_data_source_block pb1
_cod_depositor_comments
;
The following automatic conversions were performed:
'_symmetry_cell_setting' value 'TRICLINIC' changed to 'triclinic'
according to '/home/saulius/struct/CIF-dictionaries/cif_core.dic'
dictionary named 'cif_core.dic' version 2.4.1 from 2010-06-29.

Automatic conversion script
Id: cif_fix_enum 1555 2011-01-17 13:19:09Z saulius 
;
_cod_original_cell_volume 1282.51(13)
_cod_original_sg_symbol_H-M P-1
_cod_database_code 7015853

loop_
_symmetry_equiv_pos_as_xyz
'x, y, z'
'-x, -y, -z'

loop_
_atom_site_aniso_label
_atom_site_aniso_U_11
_atom_site_aniso_U_22
_atom_site_aniso_U_33
_atom_site_aniso_U_23
_atom_site_aniso_U_13
_atom_site_aniso_U_12
Cr1 0.0136(2) 0.0091(2) 0.0063(2) -0.0020(2) 0.0011(2) -0.0026(2)
Cl1 0.0154(3) 0.0148(3) 0.0119(3) -0.0034(3) 0.0044(2) -0.0023(2)
Cl2 0.0182(3) 0.0159(3) 0.0086(3) -0.0047(3) -0.0006(2) -0.0022(3)
N1 0.0134(11) 0.0102(10) 0.0092(10) -0.0022(9) 0.0021(8) -0.0022(9)
N2 0.0145(11) 0.0107(11) 0.0100(11) -0.0034(9) 0.0006(9) -0.0022(9)
N3 0.0156(11) 0.0121(11) 0.0071(10) -0.0029(9) 0.0017(8) -0.0035(9)
N4 0.0124(11) 0.0136(11) 0.0090(10) -0.0058(9) -0.0012(8) -0.0024(9)
C1 0.0188(14) 0.0142(13) 0.0157(14) -0.0055(11) 0.0017(11) -0.0050(11)
C2 0.0212(15) 0.0205(14) 0.0163(14) -0.0092(12) 0.0016(11) -0.0074(12)
C3 0.0209(15) 0.0237(15) 0.0096(13) -0.0029(12) -0.0014(11) -0.0057(12)
C4 0.0170(13) 0.0165(13) 0.0105(13) -0.0013(11) 0.0025(10) -0.0059(11)
C5 0.0117(12) 0.0126(12) 0.0117(13) -0.0037(11) 0.0036(10) -0.0027(10)
C6 0.0120(12) 0.0119(12) 0.0102(12) -0.0036(11) 0.0015(10) 0.0015(10)
C7 0.0179(14) 0.0131(13) 0.0119(13) -0.0034(11) 0.0026(10) -0.0035(11)
C8 0.0234(15) 0.0141(13) 0.0190(14) -0.0053(12) 0.0060(12) -0.0074(12)
C9 0.0258(15) 0.0197(15) 0.0197(15) -0.0084(13) -0.0016(12) -0.0098(13)
C10 0.0245(15) 0.0164(14) 0.0122(13) -0.0051(12) -0.0001(11) -0.0070(12)
C11 0.0164(13) 0.0135(13) 0.0126(13) -0.0040(11) 0.0014(10) -0.0020(11)
C12 0.0209(14) 0.0119(13) 0.0149(13) -0.0048(11) -0.0018(11) -0.0021(11)
C13 0.0183(14) 0.0160(13) 0.0137(13) -0.0007(11) -0.0021(11) -0.0082(11)
C14 0.0154(13) 0.0193(14) 0.0107(13) -0.0039(11) 0.0024(10) -0.0068(11)
C15 0.0124(13) 0.0155(13) 0.0086(12) -0.0046(11) -0.0019(10) -0.0015(11)
C16 0.0180(13) 0.0159(13) 0.0068(12) -0.0048(11) -0.0012(10) -0.0027(11)
C17 0.0168(14) 0.0194(14) 0.0118(13) -0.0057(11) 0.0018(11) -0.0025(11)
C18 0.0159(14) 0.0251(15) 0.0162(14) -0.0105(12) -0.0017(11) 0.0013(12)
C19 0.0211(15) 0.0147(13) 0.0185(14) -0.0072(12) -0.0052(11) 0.0051(11)
C20 0.0210(14) 0.0135(13) 0.0112(13) -0.0043(11) -0.0025(11) -0.0022(11)
Cr2 0.0143(2) 0.0144(2) 0.0131(2) -0.0048(2) 0.0014(2) -0.0043(2)
Cl3 0.0216(3) 0.0176(3) 0.0168(3) -0.0044(3) 0.0001(3) -0.0029(3)
Cl4 0.0218(3) 0.0184(3) 0.0182(3) -0.0089(3) 0.0041(3) -0.0066(3)
Cl5 0.0153(3) 0.0212(3) 0.0229(4) -0.0089(3) 0.0030(3) -0.0062(3)
Cl6 0.0188(3) 0.0173(3) 0.0160(3) -0.0062(3) 0.0002(3) -0.0037(3)
N5 0.0179(13) 0.0218(12) 0.0137(11) -0.0062(10) 0.0026(9) -0.0073(10)
C21 0.0285(17) 0.0158(14) 0.0148(14) -0.0060(12) 0.0023(12) -0.0080(12)
C22 0.0223(16) 0.0250(16) 0.0339(18) -0.0141(15) 0.0096(13) -0.0089(13)

loop_
_atom_site_label
_atom_site_type_symbol
_atom_site_thermal_displace_type
_atom_site_fract_x
_atom_site_fract_y
_atom_site_fract_z
_atom_site_occupancy
_atom_site_U_iso_or_equiv
_atom_site_calc_flag
_atom_site_refinement_flags
Cr1 Cr Uani 0.15063(4) 0.14277(4) 0.19297(3) 1.000 0.0100(1) . .
Cl1 Cl Uani -0.06616(7) 0.24342(6) 0.23088(5) 1.000 0.0149(2) . .
Cl2 Cl Uani 0.07505(7) 0.17336(6) 0.00610(5) 1.000 0.0146(2) . .
N1 N Uani 0.2241(2) 0.0953(2) 0.36310(19) 1.000 0.0116(6) . .
N2 N Uani 0.1013(2) -0.0269(2) 0.27445(19) 1.000 0.0121(6) . .
N3 N Uani 0.2259(2) 0.3004(2) 0.12051(18) 1.000 0.0119(6) . .
N4 N Uani 0.3565(2) 0.0655(2) 0.16402(18) 1.000 0.0114(6) . .
C1 C Uani 0.2867(3) 0.1625(3) 0.4004(2) 1.000 0.0162(8) . .
C2 C Uani 0.3423(3) 0.1206(3) 0.5149(2) 1.000 0.0183(8) . .
C3 C Uani 0.3345(3) 0.0033(3) 0.5925(2) 1.000 0.0191(8) . .
C4 C Uani 0.2670(3) -0.0662(3) 0.5550(2) 1.000 0.0156(8) . .
C5 C Uani 0.2105(3) -0.0181(2) 0.4405(2) 1.000 0.0124(7) . .
C6 C Uani 0.1309(3) -0.0810(2) 0.3925(2) 1.000 0.0124(7) . .
C7 C Uani 0.0855(3) -0.1855(2) 0.4602(2) 1.000 0.0149(8) . .
C8 C Uani 0.0098(3) -0.2365(3) 0.4073(3) 1.000 0.0188(8) . .
C9 C Uani -0.0166(3) -0.1838(3) 0.2864(3) 1.000 0.0207(9) . .
C10 C Uani 0.0306(3) -0.0787(3) 0.2231(2) 1.000 0.0175(8) . .
C11 C Uani 0.1528(3) 0.4176(2) 0.1028(2) 1.000 0.0148(8) . .
C12 C Uani 0.1965(3) 0.5221(3) 0.0313(2) 1.000 0.0164(8) . .
C13 C Uani 0.3166(3) 0.5044(3) -0.0279(2) 1.000 0.0168(8) . .
C14 C Uani 0.3949(3) 0.3844(3) -0.0084(2) 1.000 0.0153(8) . .
C15 C Uani 0.3494(3) 0.2835(2) 0.0683(2) 1.000 0.0125(7) . .
C16 C Uani 0.4275(3) 0.1512(3) 0.1007(2) 1.000 0.0137(7) . .
C17 C Uani 0.5658(3) 0.1138(3) 0.0734(2) 1.000 0.0165(8) . .
C18 C Uani 0.6300(3) -0.0136(3) 0.1095(2) 1.000 0.0195(8) . .
C19 C Uani 0.5564(3) -0.0992(3) 0.1732(2) 1.000 0.0196(8) . .
C20 C Uani 0.4205(3) -0.0571(3) 0.1990(2) 1.000 0.0157(8) . .
Cr2 Cr Uani 0.43613(5) 0.50837(4) 0.36227(4) 1.000 0.0140(1) . .
Cl3 Cl Uani 0.32219(7) 0.67514(6) 0.19751(6) 1.000 0.0197(2) . .
Cl4 Cl Uani 0.48542(7) 0.36680(6) 0.27344(6) 1.000 0.0187(2) . .
Cl5 Cl Uani 0.22690(7) 0.45988(6) 0.43076(6) 1.000 0.0194(2) . .
Cl6 Cl Uani 0.42963(7) 0.64803(6) 0.46105(6) 1.000 0.0176(2) . .
N5 N Uani 0.6307(2) 0.5423(2) 0.3107(2) 1.000 0.0176(7) . .
C21 C Uani 0.7452(3) 0.5420(3) 0.2965(2) 1.000 0.0192(9) . .
C22 C Uani 0.8951(3) 0.5367(3) 0.2818(3) 1.000 0.0258(10) . .
H1 H Uiso 0.29340 0.24080 0.34750 1.000 0.0190 calc R
H2 H Uiso 0.38410 0.17040 0.53900 1.000 0.0220 calc R
H3 H Uiso 0.37430 -0.02850 0.66910 1.000 0.0230 calc R
H4 H Uiso 0.25960 -0.14480 0.60660 1.000 0.0190 calc R
H7 H Uiso 0.10600 -0.22110 0.54100 1.000 0.0180 calc R
H8 H Uiso -0.02350 -0.30560 0.45220 1.000 0.0220 calc R
H9 H Uiso -0.06500 -0.21850 0.24870 1.000 0.0250 calc R
H10 H Uiso 0.01260 -0.04270 0.14200 1.000 0.0210 calc R
H11 H Uiso 0.06950 0.42930 0.14000 1.000 0.0180 calc R
H12 H Uiso 0.14610 0.60230 0.02340 1.000 0.0200 calc R
H13 H Uiso 0.34450 0.57320 -0.08070 1.000 0.0200 calc R
H14 H Uiso 0.47740 0.37140 -0.04630 1.000 0.0180 calc R
H17 H Uiso 0.61460 0.17300 0.03150 1.000 0.0200 calc R
H18 H Uiso 0.72200 -0.04080 0.09090 1.000 0.0230 calc R
H19 H Uiso 0.59830 -0.18490 0.19840 1.000 0.0230 calc R
H20 H Uiso 0.37120 -0.11540 0.24200 1.000 0.0190 calc R
H22A H Uiso 0.93320 0.55750 0.34050 1.000 0.0390 calc R
H22B H Uiso 0.90560 0.59550 0.20540 1.000 0.0390 calc R
H22C H Uiso 0.94550 0.45350 0.29000 1.000 0.0390 calc R

loop_
_atom_type_symbol
_atom_type_description
_atom_type_scat_dispersion_real
_atom_type_scat_dispersion_imag
_atom_type_scat_source
C C 0.0033 0.0016 'International Tables Vol C Tables 4.2.6.8 and 6.1.1.4'
H H 0.0000 0.0000 'International Tables Vol C Tables 4.2.6.8 and 6.1.1.4'
N N 0.0061 0.0033 'International Tables Vol C Tables 4.2.6.8 and 6.1.1.4'
Cl Cl 0.1484 0.1585 'International Tables Vol C Tables 4.2.6.8 and 6.1.1.4'
Cr Cr 0.3209 0.6236 'International Tables Vol C Tables 4.2.6.8 and 6.1.1.4'

loop_
_geom_angle_atom_site_label_1
_geom_angle_atom_site_label_2
_geom_angle_atom_site_label_3
_geom_angle
_geom_angle_site_symmetry_1
_geom_angle_site_symmetry_3
_geom_angle_publ_flag
N3 Cr1 N1 96.47(9) . . ?
N3 Cr1 N2 172.72(9) . . ?
N1 Cr1 N2 79.26(9) . . ?
N3 Cr1 N4 78.87(9) . . ?
N1 Cr1 N4 87.38(8) . . ?
N2 Cr1 N4 94.96(9) . . ?
N3 Cr1 Cl1 95.94(7) . . ?
N1 Cr1 Cl1 89.21(6) . . ?
N2 Cr1 Cl1 89.93(6) . . ?
N4 Cr1 Cl1 173.43(7) . . ?
N3 Cr1 Cl2 88.29(6) . . ?
N1 Cr1 Cl2 173.88(6) . . ?
N2 Cr1 Cl2 95.60(7) . . ?
N4 Cr1 Cl2 89.78(6) . . ?
Cl1 Cr1 Cl2 94.13(3) . . ?
C1 N1 C5 119.2(2) . . ?
C1 N1 Cr1 125.69(18) . . ?
C5 N1 Cr1 115.06(18) . . ?
C20 N4 C16 119.4(2) . . ?
C20 N4 Cr1 126.26(19) . . ?
C16 N4 Cr1 114.31(17) . . ?
C10 N2 C6 119.0(2) . . ?
C10 N2 Cr1 125.41(18) . . ?
C6 N2 Cr1 115.18(18) . . ?
C13 C14 C15 119.2(3) . . ?
C13 C14 H14 120.4 . . ?
C15 C14 H14 120.4 . . ?
C11 N3 C15 118.6(2) . . ?
C11 N3 Cr1 125.55(18) . . ?
C15 N3 Cr1 114.71(18) . . ?
N3 C11 C12 122.6(2) . . ?
N3 C11 H11 118.7 . . ?
C12 C11 H11 118.7 . . ?
N4 C20 C19 122.0(3) . . ?
N4 C20 H20 119.0 . . ?
C19 C20 H20 119.0 . . ?
N4 C16 C17 121.0(2) . . ?
N4 C16 C15 115.4(2) . . ?
C17 C16 C15 123.6(2) . . ?
C5 C4 C3 119.5(2) . . ?
C5 C4 H4 120.3 . . ?
C3 C4 H4 120.3 . . ?
N2 C6 C7 121.3(3) . . ?
N2 C6 C5 114.9(2) . . ?
C7 C6 C5 123.8(2) . . ?
C20 C19 C18 119.4(3) . . ?
C20 C19 H19 120.3 . . ?
C18 C19 H19 120.3 . . ?
C16 C17 C18 118.8(3) . . ?
C16 C17 H17 120.6 . . ?
C18 C17 H17 120.6 . . ?
N3 C15 C14 121.4(2) . . ?
N3 C15 C16 114.4(2) . . ?
C14 C15 C16 124.2(2) . . ?
C19 C18 C17 119.4(3) . . ?
C19 C18 H18 120.3 . . ?
C17 C18 H18 120.3 . . ?
N2 C10 C9 122.2(3) . . ?
N2 C10 H10 118.9 . . ?
C9 C10 H10 118.9 . . ?
C10 C9 C8 118.7(3) . . ?
C10 C9 H9 120.7 . . ?
C8 C9 H9 120.7 . . ?
C3 C2 C1 118.6(3) . . ?
C3 C2 H2 120.7 . . ?
C1 C2 H2 120.7 . . ?
C14 C13 C12 119.7(3) . . ?
C14 C13 H13 120.2 . . ?
C12 C13 H13 120.2 . . ?
C8 C7 C6 119.5(2) . . ?
C8 C7 H7 120.2 . . ?
C6 C7 H7 120.2 . . ?
N1 C5 C4 120.9(2) . . ?
N1 C5 C6 114.9(2) . . ?
C4 C5 C6 124.2(2) . . ?
N1 C1 C2 122.5(2) . . ?
N1 C1 H1 118.7 . . ?
C2 C1 H1 118.7 . . ?
C4 C3 C2 119.3(3) . . ?
C4 C3 H3 120.4 . . ?
C2 C3 H3 120.4 . . ?
C13 C12 C11 118.4(3) . . ?
C13 C12 H12 120.8 . . ?
C11 C12 H12 120.8 . . ?
C7 C8 C9 119.3(3) . . ?
C7 C8 H8 120.3 . . ?
C9 C8 H8 120.3 . . ?
N5 Cr2 Cl4 85.46(7) . . ?
N5 Cr2 Cl3 90.69(7) . . ?
Cl4 Cr2 Cl3 95.10(3) . . ?
N5 Cr2 Cl5 176.25(7) . . ?
Cl4 Cr2 Cl5 94.32(3) . . ?
Cl3 Cr2 Cl5 93.06(3) . . ?
N5 Cr2 Cl6 85.62(7) . . ?
Cl4 Cr2 Cl6 169.80(3) . . ?
Cl3 Cr2 Cl6 89.93(3) . . ?
Cl5 Cr2 Cl6 94.26(3) . . ?
N5 Cr2 Cl6 84.70(7) . 2_666 ?
Cl4 Cr2 Cl6 90.25(3) . 2_666 ?
Cl3 Cr2 Cl6 172.65(3) . 2_666 ?
Cl5 Cr2 Cl6 91.56(3) . 2_666 ?
Cl6 Cr2 Cl6 84.02(3) . 2_666 ?
Cr2 Cl6 Cr2 95.98(3) . 2_666 ?
C21 N5 Cr2 168.7(2) . . ?
N5 C21 C22 177.8(3) . . ?
C21 C22 H22A 109.5 . . ?
C21 C22 H22B 109.5 . . ?
H22A C22 H22B 109.5 . . ?
C21 C22 H22C 109.5 . . ?
H22A C22 H22C 109.5 . . ?
H22B C22 H22C 109.5 . . ?

loop_
_geom_bond_atom_site_label_1
_geom_bond_atom_site_label_2
_geom_bond_distance
_geom_bond_site_symmetry_2
_geom_bond_publ_flag
Cr1 N3 2.056(2) . ?
Cr1 N1 2.057(2) . ?
Cr1 N2 2.057(2) . ?
Cr1 N4 2.075(2) . ?
Cr1 Cl1 2.2919(7) . ?
Cr1 Cl2 2.3085(8) . ?
N1 C1 1.326(4) . ?
N1 C5 1.362(3) . ?
N4 C20 1.340(3) . ?
N4 C16 1.358(3) . ?
N2 C10 1.336(4) . ?
N2 C6 1.358(3) . ?
C14 C13 1.377(4) . ?
C14 C15 1.384(4) . ?
C14 H14 0.9300 . ?
N3 C11 1.340(3) . ?
N3 C15 1.358(3) . ?
C11 C12 1.383(4) . ?
C11 H11 0.9300 . ?
C20 C19 1.371(4) . ?
C20 H20 0.9300 . ?
C16 C17 1.387(4) . ?
C16 C15 1.473(4) . ?
C4 C5 1.380(4) . ?
C4 C3 1.380(4) . ?
C4 H4 0.9300 . ?
C6 C7 1.379(4) . ?
C6 C5 1.470(4) . ?
C19 C18 1.376(4) . ?
C19 H19 0.9300 . ?
C17 C18 1.388(4) . ?
C17 H17 0.9300 . ?
C18 H18 0.9300 . ?
C10 C9 1.382(4) . ?
C10 H10 0.9300 . ?
C9 C8 1.386(4) . ?
C9 H9 0.9300 . ?
C2 C3 1.381(4) . ?
C2 C1 1.384(4) . ?
C2 H2 0.9300 . ?
C13 C12 1.379(4) . ?
C13 H13 0.9300 . ?
C7 C8 1.373(4) . ?
C7 H7 0.9300 . ?
C1 H1 0.9300 . ?
C3 H3 0.9300 . ?
C12 H12 0.9300 . ?
C8 H8 0.9300 . ?
Cr2 N5 2.068(2) . ?
Cr2 Cl4 2.2970(8) . ?
Cr2 Cl3 2.2975(8) . ?
Cr2 Cl5 2.3058(8) . ?
Cr2 Cl6 2.4007(8) . ?
Cr2 Cl6 2.4085(8) 2_666 ?
Cl6 Cr2 2.4085(8) 2_666 ?
N5 C21 1.122(4) . ?
C21 C22 1.455(4) . ?
C22 H22A 0.9600 . ?
C22 H22B 0.9600 . ?
C22 H22C 0.9600 . ?

loop_
_geom_torsion_atom_site_label_1
_geom_torsion_atom_site_label_2
_geom_torsion_atom_site_label_3
_geom_torsion_atom_site_label_4
_geom_torsion
_geom_torsion_site_symmetry_1
_geom_torsion_site_symmetry_2
_geom_torsion_site_symmetry_3
_geom_torsion_site_symmetry_4
_geom_torsion_publ_flag
N3 Cr1 N1 C1 5.2(2) . . . . ?
N2 Cr1 N1 C1 179.2(2) . . . . ?
N4 Cr1 N1 C1 83.7(2) . . . . ?
Cl1 Cr1 N1 C1 -90.7(2) . . . . ?
Cl2 Cr1 N1 C1 146.1(5) . . . . ?
N3 Cr1 N1 C5 -171.93(18) . . . . ?
N2 Cr1 N1 C5 2.11(17) . . . . ?
N4 Cr1 N1 C5 -93.44(18) . . . . ?
Cl1 Cr1 N1 C5 92.18(17) . . . . ?
Cl2 Cr1 N1 C5 -31.0(7) . . . . ?
N3 Cr1 N4 C20 173.1(2) . . . . ?
N1 Cr1 N4 C20 75.9(2) . . . . ?
N2 Cr1 N4 C20 -3.0(2) . . . . ?
Cl1 Cr1 N4 C20 134.8(5) . . . . ?
Cl2 Cr1 N4 C20 -98.6(2) . . . . ?
N3 Cr1 N4 C16 -8.67(18) . . . . ?
N1 Cr1 N4 C16 -105.79(18) . . . . ?
N2 Cr1 N4 C16 175.23(18) . . . . ?
Cl1 Cr1 N4 C16 -46.9(6) . . . . ?
Cl2 Cr1 N4 C16 79.63(17) . . . . ?
N3 Cr1 N2 C10 -129.7(7) . . . . ?
N1 Cr1 N2 C10 175.7(2) . . . . ?
N4 Cr1 N2 C10 -97.9(2) . . . . ?
Cl1 Cr1 N2 C10 86.5(2) . . . . ?
Cl2 Cr1 N2 C10 -7.6(2) . . . . ?
N3 Cr1 N2 C6 57.9(8) . . . . ?
N1 Cr1 N2 C6 3.30(18) . . . . ?
N4 Cr1 N2 C6 89.69(18) . . . . ?
Cl1 Cr1 N2 C6 -85.91(18) . . . . ?
Cl2 Cr1 N2 C6 179.95(17) . . . . ?
N1 Cr1 N3 C11 -92.8(2) . . . . ?
N2 Cr1 N3 C11 -146.5(6) . . . . ?
N4 Cr1 N3 C11 -178.8(2) . . . . ?
Cl1 Cr1 N3 C11 -2.9(2) . . . . ?
Cl2 Cr1 N3 C11 91.1(2) . . . . ?
N1 Cr1 N3 C15 99.77(19) . . . . ?
N2 Cr1 N3 C15 46.1(8) . . . . ?
N4 Cr1 N3 C15 13.74(18) . . . . ?
Cl1 Cr1 N3 C15 -170.35(17) . . . . ?
Cl2 Cr1 N3 C15 -76.37(18) . . . . ?
C15 N3 C11 C12 1.6(4) . . . . ?
Cr1 N3 C11 C12 -165.4(2) . . . . ?
C16 N4 C20 C19 0.2(4) . . . . ?
Cr1 N4 C20 C19 178.4(2) . . . . ?
C20 N4 C16 C17 -1.0(4) . . . . ?
Cr1 N4 C16 C17 -179.4(2) . . . . ?
C20 N4 C16 C15 -178.9(2) . . . . ?
Cr1 N4 C16 C15 2.7(3) . . . . ?
C10 N2 C6 C7 -2.1(4) . . . . ?
Cr1 N2 C6 C7 170.88(19) . . . . ?
C10 N2 C6 C5 179.2(2) . . . . ?
Cr1 N2 C6 C5 -7.8(3) . . . . ?
N4 C20 C19 C18 0.0(4) . . . . ?
N4 C16 C17 C18 1.5(4) . . . . ?
C15 C16 C17 C18 179.2(3) . . . . ?
C11 N3 C15 C14 -4.6(4) . . . . ?
Cr1 N3 C15 C14 163.8(2) . . . . ?
C11 N3 C15 C16 175.3(2) . . . . ?
Cr1 N3 C15 C16 -16.3(3) . . . . ?
C13 C14 C15 N3 3.0(4) . . . . ?
C13 C14 C15 C16 -176.9(3) . . . . ?
N4 C16 C15 N3 8.9(3) . . . . ?
C17 C16 C15 N3 -168.9(2) . . . . ?
N4 C16 C15 C14 -171.2(2) . . . . ?
C17 C16 C15 C14 11.1(4) . . . . ?
C20 C19 C18 C17 0.5(4) . . . . ?
C16 C17 C18 C19 -1.2(4) . . . . ?
C6 N2 C10 C9 1.6(4) . . . . ?
Cr1 N2 C10 C9 -170.5(2) . . . . ?
N2 C10 C9 C8 0.4(5) . . . . ?
C15 C14 C13 C12 1.6(4) . . . . ?
N2 C6 C7 C8 0.4(4) . . . . ?
C5 C6 C7 C8 179.0(3) . . . . ?
C1 N1 C5 C4 -3.2(4) . . . . ?
Cr1 N1 C5 C4 174.1(2) . . . . ?
C1 N1 C5 C6 175.9(2) . . . . ?
Cr1 N1 C5 C6 -6.8(3) . . . . ?
C3 C4 C5 N1 1.9(4) . . . . ?
C3 C4 C5 C6 -177.1(3) . . . . ?
N2 C6 C5 N1 9.6(3) . . . . ?
C7 C6 C5 N1 -169.0(2) . . . . ?
N2 C6 C5 C4 -171.3(2) . . . . ?
C7 C6 C5 C4 10.0(4) . . . . ?
C5 N1 C1 C2 1.6(4) . . . . ?
Cr1 N1 C1 C2 -175.4(2) . . . . ?
C3 C2 C1 N1 1.2(4) . . . . ?
C5 C4 C3 C2 1.0(4) . . . . ?
C1 C2 C3 C4 -2.5(4) . . . . ?
C14 C13 C12 C11 -4.5(4) . . . . ?
N3 C11 C12 C13 3.0(4) . . . . ?
C6 C7 C8 C9 1.6(4) . . . . ?
C10 C9 C8 C7 -2.0(4) . . . . ?
N5 Cr2 Cl6 Cr2 -85.11(7) . . . 2_666 ?
Cl4 Cr2 Cl6 Cr2 -56.11(17) . . . 2_666 ?
Cl3 Cr2 Cl6 Cr2 -175.81(3) . . . 2_666 ?
Cl5 Cr2 Cl6 Cr2 91.13(3) . . . 2_666 ?
Cl6 Cr2 Cl6 Cr2 0.0 2_666 . . 2_666 ?
Cl4 Cr2 N5 C21 -71.8(13) . . . . ?
Cl3 Cr2 N5 C21 -166.9(13) . . . . ?
Cl5 Cr2 N5 C21 15(2) . . . . ?
Cl6 Cr2 N5 C21 103.2(13) . . . . ?
Cl6 Cr2 N5 C21 18.8(13) 2_666 . . . ?
Cr2 N5 C21 C22 -1(10) . . . . ?
